data_2103987
loop_
_publ_author_name
'Turowska-Tyrk, Ilona'
'Trzop, El\.zbieta'

_publ_section_title
;
 Monitoring structural transformations in crystals. 6. The [4+4]
 photodimerization of 9-methylanthracene
;
_journal_issue 6
_journal_name_full 'Acta Crystallographica Section B'
_journal_page_first 779
_journal_page_last 786
_journal_paper_doi 10.1107/S0108768103023255
_journal_volume 59
_journal_year 2003
_chemical_formula_sum 'C15 H12'
_chemical_formula_weight 192.25
_chemical_name_systematic
;
 ?
;
_space_group_IT_number 14
_symmetry_cell_setting monoclinic
_symmetry_space_group_name_Hall '-P 2ybc'
_symmetry_space_group_name_H-M 'P 1 21/c 1'
_atom_sites_solution_hydrogens geom
_atom_sites_solution_primary direct
_atom_sites_solution_secondary difmap
_audit_creation_method SHELXL-97
_cell_angle_alpha 90.00
_cell_angle_beta 96.460(16)
_cell_angle_gamma 90.00
_cell_formula_units_Z 4
_cell_length_a 8.8804(14)
_cell_length_b 14.593(3)
_cell_length_c 8.0508(14)
_cell_measurement_reflns_used 500
_cell_measurement_temperature 293(2)
_cell_measurement_theta_max 22
_cell_measurement_theta_min 4
_cell_volume 1036.7(3)
_computing_cell_refinement 'Kuma KM4CCD software 2000'
_computing_data_collection 'Kuma KM4CCD software 2000'
_computing_data_reduction 'Kuma KM4CCD software 2000'
_computing_molecular_graphics 'ORTEP-3 1997'
_computing_publication_material 'SHELXL-97 (Sheldrick, 1997)'
_computing_structure_refinement 'SHELXL-97 (Sheldrick, 1997)'
_computing_structure_solution 'SHELXS-97 (Sheldrick, 1990)'
_diffrn_ambient_temperature 293(2)
_diffrn_measured_fraction_theta_full 0.952
_diffrn_measured_fraction_theta_max 0.952
_diffrn_measurement_device_type 'Kuma KM4CCD diffractometer'
_diffrn_measurement_method '\w scans'
_diffrn_radiation_monochromator graphite
_diffrn_radiation_source 'fine-focus sealed tube'
_diffrn_radiation_type MoK\a
_diffrn_radiation_wavelength 0.71073
_diffrn_reflns_av_R_equivalents 0.0238
_diffrn_reflns_av_sigmaI/netI 0.0243
_diffrn_reflns_limit_h_max 10
_diffrn_reflns_limit_h_min -10
_diffrn_reflns_limit_k_max 16
_diffrn_reflns_limit_k_min -18
_diffrn_reflns_limit_l_max 5
_diffrn_reflns_limit_l_min -9
_diffrn_reflns_number 3403
_diffrn_reflns_theta_full 26.00
_diffrn_reflns_theta_max 26.00
_diffrn_reflns_theta_min 4.58
_exptl_absorpt_coefficient_mu 0.069
_exptl_absorpt_correction_T_max 0.9862
_exptl_absorpt_correction_T_min 0.9661
_exptl_crystal_colour 'Pale yellow'
_exptl_crystal_density_diffrn 1.232
_exptl_crystal_density_method 'not measured'
_exptl_crystal_F_000 408
_exptl_crystal_size_max 0.50
_exptl_crystal_size_mid 0.35
_exptl_crystal_size_min 0.20
_refine_diff_density_max 0.307
_refine_diff_density_min -0.207
_refine_ls_extinction_coef 0.015(12)
_refine_ls_extinction_expression Fc^*^=kFc[1+0.001xFc^2^\l^3^/sin(2\q)]^-1/4^
_refine_ls_extinction_method SHELXL
_refine_ls_goodness_of_fit_ref 1.124
_refine_ls_hydrogen_treatment mixed
_refine_ls_matrix_type full
_refine_ls_number_parameters 198
_refine_ls_number_reflns 1938
_refine_ls_number_restraints 184
_refine_ls_restrained_S_all 1.087
_refine_ls_R_factor_all 0.0924
_refine_ls_R_factor_gt 0.0676
_refine_ls_shift/su_max 0.000
_refine_ls_shift/su_mean 0.000
_refine_ls_structure_factor_coef Fsqd
_refine_ls_weighting_details 'w=1/[\s^2^(Fo^2^)+(0.1495P)^2^+0.0000P] where P=(Fo^2^+2Fc^2^)/3'
_refine_ls_weighting_scheme calc
_refine_ls_wR_factor_gt 0.2038
_refine_ls_wR_factor_ref 0.2382
_reflns_number_gt 1231
_reflns_number_total 1938
_reflns_threshold_expression >2sigma(I)
_cod_data_source_file bk0138.cif
_cod_data_source_block 3D
_cod_depositor_comments
;
The following automatic conversions were performed:
'_symmetry_cell_setting' value 'Monoclinic' changed to 'monoclinic'
according to '/home/saulius/struct/CIF-dictionaries/cif_core.dic'
dictionary named 'cif_core.dic' version 2.4.1 from 2010-06-29.

Automatic conversion script
Id: cif_fix_enum 1527 2010-12-29 10:47:43Z saulius 

The following automatic conversions were performed:

'_symmetry_cell_setting' value 'Monoclinic' changed to 'monoclinic'
according to /home/saulius/struct/CIF-dictionaries/cif_core.dic
dictionary named 'cif_core.dic' version 2.4.1 from 2010-06-29.

Automatic conversion script
Id: cif_fix_values 1715 2011-07-08 13:25:40Z adriana 

The following automatic conversions were performed:

'_refine_ls_weighting_scheme' value 'calc
w=1/[\s^2^(Fo^2^)+(0.1495P)^2^+0.0000P] where P=(Fo^2^+2Fc^2^)/3' was
changed to 'calc'. New tag '_refine_ls_weighting_details' was
created. The value of the new tag was set to
'w=1/[\s^2^(Fo^2^)+(0.1495P)^2^+0.0000P] where P=(Fo^2^+2Fc^2^)/3'.

Automatic conversion script
Id: cif_fix_values 3143 2015-03-26 13:38:13Z robertas 
;
_cod_original_sg_symbol_H-M P21/c
_cod_database_code 2103987

loop_
_symmetry_equiv_pos_as_xyz
'x, y, z'
'x, -y+1/2, z+1/2'
'-x, -y, -z'
'-x, y-1/2, -z-1/2'

loop_
_atom_site_label
_atom_site_fract_x
_atom_site_fract_y
_atom_site_fract_z
_atom_site_U_iso_or_equiv
_atom_site_adp_type
_atom_site_calc_flag
_atom_site_refinement_flags
_atom_site_occupancy
_atom_site_disorder_assembly
_atom_site_disorder_group
_atom_site_type_symbol
C1M 1.1009(3) 0.42021(16) 0.3037(3) 0.0650(7) Uani d PDU 0.971(3) A 1 C
H1M 1.0493 0.4485 0.3840 0.078 Uiso calc PR 0.971(3) A 1 H
C2M 1.2503(3) 0.40254(18) 0.3396(3) 0.0758(7) Uani d PDU 0.971(3) A 1 C
H2M 1.2996 0.4193 0.4432 0.091 Uiso calc PR 0.971(3) A 1 H
C3M 1.3322(3) 0.35933(19) 0.2228(4) 0.0767(8) Uani d PDU 0.971(3) A 1 C
H3M 1.4350 0.3473 0.2491 0.092 Uiso calc PR 0.971(3) A 1 H
C4M 1.2616(3) 0.33536(17) 0.0724(4) 0.0647(7) Uani d PDU 0.971(3) A 1 C
H4M 1.3166 0.3060 -0.0037 0.078 Uiso calc PR 0.971(3) A 1 H
C5M 0.8047(3) 0.31924(14) -0.3287(3) 0.0594(6) Uani d PDU 0.971(3) A 1 C
H5M 0.8610 0.2935 -0.4075 0.071 Uiso calc PR 0.971(3) A 1 H
C6M 0.6542(3) 0.33036(16) -0.3671(3) 0.0721(7) Uani d PDU 0.971(3) A 1 C
H6M 0.6077 0.3120 -0.4710 0.087 Uiso calc PR 0.971(3) A 1 H
C7M 0.5677(3) 0.36962(17) -0.2502(3) 0.0727(7) Uani d PDU 0.971(3) A 1 C
H7M 0.4636 0.3765 -0.2764 0.087 Uiso calc PR 0.971(3) A 1 H
C8M 0.6347(3) 0.39746(17) -0.1000(3) 0.0608(6) Uani d PDU 0.971(3) A 1 C
H8M 0.5753 0.4244 -0.0254 0.073 Uiso calc PR 0.971(3) A 1 H
C9M 0.8654(2) 0.41317(13) 0.1060(2) 0.0487(6) Uani d PDU 0.971(3) A 1 C
C10M 1.0328(2) 0.33010(13) -0.1277(2) 0.0517(6) Uani d PDU 0.971(3) A 1 C
H10M 1.0885 0.3027 -0.2054 0.062 Uiso calc PR 0.971(3) A 1 H
C11M 1.0199(2) 0.39673(13) 0.1465(3) 0.0479(6) Uani d PDU 0.971(3) A 1 C
C12M 1.1055(2) 0.35368(13) 0.0268(3) 0.0499(6) Uani d PDU 0.971(3) A 1 C
C13M 0.8796(2) 0.34578(12) -0.1711(2) 0.0482(6) Uani d PDU 0.971(3) A 1 C
C14M 0.7923(2) 0.38714(13) -0.0515(2) 0.0457(5) Uani d PDU 0.971(3) A 1 C
C15M 0.7744(3) 0.45683(16) 0.2320(3) 0.0711(7) Uani d PDU 0.971(3) A 1 C
H15A 0.6710 0.4635 0.1841 0.107 Uiso calc PR 0.971(3) A 1 H
H15B 0.8158 0.5160 0.2626 0.107 Uiso calc PR 0.971(3) A 1 H
H15C 0.7784 0.4188 0.3297 0.107 Uiso calc PR 0.971(3) A 1 H
C1D 1.097(6) 0.398(4) 0.366(4) 0.086(16) Uiso d PDU 0.029(3) A 2 C
C2D 1.232(6) 0.353(5) 0.413(5) 0.083(19) Uiso d PDU 0.029(3) A 2 C
C3D 1.323(6) 0.333(5) 0.289(6) 0.09(2) Uiso d PDU 0.029(3) A 2 C
C4D 1.284(5) 0.356(5) 0.122(6) 0.053(15) Uiso d PDU 0.029(3) A 2 C
C5D 0.865(5) 0.357(4) -0.283(5) 0.056(15) Uiso d PDU 0.029(3) A 2 C
C6D 0.710(6) 0.342(5) -0.317(7) 0.10(3) Uiso d PDU 0.029(3) A 2 C
C7D 0.618(5) 0.363(6) -0.196(7) 0.08(2) Uiso d PDU 0.029(3) A 2 C
C8D 0.676(4) 0.401(5) -0.044(7) 0.052(19) Uiso d PDU 0.029(3) A 2 C
C9D 0.903(3) 0.4656(19) 0.146(4) 0.069(10) Uiso d PDU 0.029(3) . 2 C
C10D 1.086(3) 0.4264(19) -0.100(4) 0.061(15) Uiso d PDU 0.029(3) . 2 C
C11D 1.058(4) 0.423(3) 0.199(4) 0.024(8) Uiso d PDU 0.029(3) A 2 C
C12D 1.149(4) 0.403(3) 0.076(4) 0.077(18) Uiso d PDU 0.029(3) A 2 C
C13D 0.922(4) 0.395(3) -0.131(4) 0.065(16) Uiso d PDU 0.029(3) A 2 C
C14D 0.830(3) 0.413(3) -0.002(4) 0.028(9) Uiso d PDU 0.029(3) A 2 C
C15D 0.830(5) 0.466(3) 0.312(5) 0.046(13) Uiso d PDU 0.029(3) A 2 C

loop_
_atom_site_aniso_label
_atom_site_aniso_U_11
_atom_site_aniso_U_22
_atom_site_aniso_U_33
_atom_site_aniso_U_12
_atom_site_aniso_U_13
_atom_site_aniso_U_23
C1M 0.0792(16) 0.0628(13) 0.0517(14) -0.0032(11) 0.0019(11) -0.0047(10)
C2M 0.0759(17) 0.0808(16) 0.0659(16) -0.0061(12) -0.0133(12) 0.0010(12)
C3M 0.0552(15) 0.0847(18) 0.087(2) -0.0050(11) -0.0069(13) 0.0105(15)
C4M 0.0523(14) 0.0712(15) 0.0713(16) -0.0010(10) 0.0096(11) -0.0004(12)
C5M 0.0786(16) 0.0520(12) 0.0470(12) 0.0027(10) 0.0043(10) -0.0060(9)
C6M 0.0821(18) 0.0679(14) 0.0608(15) -0.0001(12) -0.0166(12) -0.0013(11)
C7M 0.0606(15) 0.0772(16) 0.0763(17) 0.0063(12) -0.0093(13) 0.0052(13)
C8M 0.0550(14) 0.0612(14) 0.0657(16) 0.0072(10) 0.0051(12) 0.0034(12)
C9M 0.0571(12) 0.0446(10) 0.0459(12) -0.0009(8) 0.0123(8) 0.0010(8)
C10M 0.0580(13) 0.0496(11) 0.0491(12) 0.0026(8) 0.0137(9) -0.0041(8)
C11M 0.0545(13) 0.0437(10) 0.0450(12) -0.0045(8) 0.0035(9) 0.0020(8)
C12M 0.0497(12) 0.0468(10) 0.0539(12) -0.0023(8) 0.0093(9) 0.0030(8)
C13M 0.0586(13) 0.0405(10) 0.0458(12) 0.0002(8) 0.0069(9) 0.0025(8)
C14M 0.0520(12) 0.0395(10) 0.0460(12) 0.0016(8) 0.0071(9) 0.0029(8)
C15M 0.0768(16) 0.0802(15) 0.0585(15) 0.0053(12) 0.0175(12) -0.0090(11)

loop_
_atom_type_symbol
_atom_type_description
_atom_type_scat_dispersion_real
_atom_type_scat_dispersion_imag
_atom_type_scat_source
C C 0.0033 0.0016 'International Tables Vol C Tables 4.2.6.8 and 6.1.1.4'
H H 0.0000 0.0000 'International Tables Vol C Tables 4.2.6.8 and 6.1.1.4'

loop_
_geom_angle_atom_site_label_1
_geom_angle_atom_site_label_2
_geom_angle_atom_site_label_3
_geom_angle_site_symmetry_3
_geom_angle
C2M C1M C11M . 122.0(2)
C1M C2M C3M . 120.9(2)
C4M C3M C2M . 119.7(2)
C3M C4M C12M . 121.8(2)
C6M C5M C13M . 121.7(2)
C5M C6M C7M . 120.0(2)
C8M C7M C6M . 120.3(2)
C7M C8M C14M . 122.5(2)
C11M C9M C14M . 120.33(18)
C11M C9M C15M . 120.20(19)
C14M C9M C15M . 119.46(18)
C12M C10M C13M . 122.19(18)
C9M C11M C1M . 123.43(19)
C9M C11M C12M . 119.95(19)
C1M C11M C12M . 116.62(19)
C10M C12M C4M . 122.1(2)
C10M C12M C11M . 118.98(19)
C4M C12M C11M . 119.0(2)
C10M C13M C5M . 121.91(18)
C10M C13M C14M . 119.34(18)
C5M C13M C14M . 118.72(19)
C9M C14M C8M . 123.99(18)
C9M C14M C13M . 119.20(18)
C8M C14M C13M . 116.80(19)
C2D C1D C11D . 120(2)
C3D C2D C1D . 117(2)
C2D C3D C4D . 123(2)
C3D C4D C12D . 120(2)
C6D C5D C13D . 119(2)
C7D C6D C5D . 119(2)
C6D C7D C8D . 121(2)
C7D C8D C14D . 122(2)
C14D C9D C11D . 108.0(19)
C14D C9D C15D . 121(2)
C11D C9D C15D . 102.1(19)
C14D C9D C10D 3_765 110(2)
C11D C9D C10D 3_765 112(2)
C15D C9D C10D 3_765 103(2)
C12D C10D C13D . 110(2)
C12D C10D C9D 3_765 114(2)
C13D C10D C9D 3_765 110(2)
C12D C11D C1D . 122(2)
C12D C11D C9D . 118.0(18)
C1D C11D C9D . 120(2)
C11D C12D C4D . 118(2)
C11D C12D C10D . 116.1(19)
C4D C12D C10D . 126(2)
C5D C13D C14D . 122(2)
C5D C13D C10D . 121(2)
C14D C13D C10D . 116.7(19)
C8D C14D C13D . 116(2)
C8D C14D C9D . 126(2)
C13D C14D C9D . 116.5(18)

loop_
_geom_bond_atom_site_label_1
_geom_bond_atom_site_label_2
_geom_bond_site_symmetry_2
_geom_bond_distance
C1M C2M . 1.351(3)
C1M C11M . 1.426(3)
C2M C3M . 1.402(4)
C3M C4M . 1.345(4)
C4M C12M . 1.419(3)
C5M C6M . 1.347(3)
C5M C13M . 1.418(3)
C6M C7M . 1.402(3)
C7M C8M . 1.349(4)
C8M C14M . 1.418(3)
C9M C11M . 1.395(3)
C9M C14M . 1.410(3)
C9M C15M . 1.508(3)
C10M C12M . 1.380(3)
C10M C13M . 1.385(3)
C11M C12M . 1.437(3)
C13M C14M . 1.435(3)
C1D C2D . 1.386(19)
C1D C11D . 1.394(18)
C2D C3D . 1.384(19)
C3D C4D . 1.388(19)
C4D C12D . 1.391(18)
C5D C6D . 1.388(19)
C5D C13D . 1.391(18)
C6D C7D . 1.380(19)
C7D C8D . 1.382(19)
C8D C14D . 1.389(18)
C9D C14D . 1.500(17)
C9D C11D . 1.525(17)
C9D C15D . 1.548(18)
C9D C10D 3_765 1.624(18)
C10D C12D . 1.503(17)
C10D C13D . 1.517(17)
C10D C9D 3_765 1.624(18)
C11D C12D . 1.389(17)
C13D C14D . 1.415(17)
